data_7222865
loop_
_publ_author_name
'Eisenmann, B.'
'Zagler, R.'

_publ_section_title
;
 Selenoantimonate(V): Darstellung und Struktur von Na3SbSe4, K3SbSe4 und
 (Ba(En)4)2(Ba(En)3)(SbSe4)2
;
_journal_name_full
;
Zeitschrift fuer Naturforschung, Teil B. Anorganische Chemie, Organische 
Chemie (42,1987-)
;
_journal_page_first 249
_journal_page_last 256
_journal_volume 44
_journal_year 1989
_chemical_formula_sum 'Na3 Sb Se4'
_space_group_IT_number 217
_symmetry_space_group_name_Hall 'I -4 2 3'
_symmetry_space_group_name_H-M 'I -4 3 m'
_cell_angle_alpha 90
_cell_angle_beta 90
_cell_angle_gamma 90
_cell_formula_units_Z 2
_cell_length_a 7.501
_cell_length_b 7.501
_cell_length_c 7.501
_cell_volume 422.044
_citation_journal_id_ASTM ZNBSEN
_cod_data_source_file Eisenmann_ZNBSEN_1989_1820.cif
_cod_data_source_block Na3Sb1Se4
_cod_original_cell_volume 422.0438
_cod_original_formula_sum 'Na3 Sb1 Se4'
_cod_database_code 7222865

loop_
_symmetry_equiv_pos_as_xyz
x,y,z
y,-x,-z
-x,-y,z
-y,x,-z
x,-y,-z
-y,-x,z
-x,y,-z
y,x,z
z,x,y
x,-z,-y
-z,-x,y
-x,z,-y
z,-x,-y
-x,-z,y
-z,x,-y
x,z,y
y,z,x
y,-z,-x
-z,-y,x
-y,z,-x
z,y,x
-y,-z,x
-z,y,-x
z,-y,-x
x+1/2,y+1/2,z+1/2
y+1/2,-x+1/2,-z+1/2
-x+1/2,-y+1/2,z+1/2
-y+1/2,x+1/2,-z+1/2
x+1/2,-y+1/2,-z+1/2
-y+1/2,-x+1/2,z+1/2
-x+1/2,y+1/2,-z+1/2
y+1/2,x+1/2,z+1/2
z+1/2,x+1/2,y+1/2
x+1/2,-z+1/2,-y+1/2
-z+1/2,-x+1/2,y+1/2
-x+1/2,z+1/2,-y+1/2
z+1/2,-x+1/2,-y+1/2
-x+1/2,-z+1/2,y+1/2
-z+1/2,x+1/2,-y+1/2
x+1/2,z+1/2,y+1/2
y+1/2,z+1/2,x+1/2
y+1/2,-z+1/2,-x+1/2
-z+1/2,-y+1/2,x+1/2
-y+1/2,z+1/2,-x+1/2
z+1/2,y+1/2,x+1/2
-y+1/2,-z+1/2,x+1/2
-z+1/2,y+1/2,-x+1/2
z+1/2,-y+1/2,-x+1/2

loop_
_atom_site_label
_atom_site_type_symbol
_atom_site_fract_x
_atom_site_fract_y
_atom_site_fract_z
_atom_site_occupancy
_atom_site_U_iso_or_equiv
Sb1 Sb+5 0 0 0 1 0.0
Se1 Se-2 0.1902 0.1902 0.1902 1 0.0
Na1 Na+1 0 0.5 0.5 1 0.0
